data_4078316
loop_
_publ_author_name
'Zhu, Bolin'
'Chen, Yunfei'
'Shi, Wei'
'Li, Yuan'
'Hao, Xiaoting'

_publ_section_title
;
 Reactions of Doubly SiMe2-Bridged Bis(cyclopentadienyl) Complexes of
 Molybdenum and Iron Carbonyls: Competitive Ring-to-Metal Migrations of
 Hydrogen and SiMe2
;
_journal_issue 10
_journal_name_full Organometallics
_journal_page_first 4046
_journal_paper_doi 10.1021/om300305g
_journal_volume 31
_journal_year 2012
_chemical_formula_sum 'C56 H72 Mo4 O12 Si4'
_chemical_formula_weight 1433.26
_chemical_name_systematic
; 
 ? 
;
_space_group_IT_number 2
_symmetry_cell_setting triclinic
_symmetry_space_group_name_Hall '-P 1'
_symmetry_space_group_name_H-M 'P -1'
_atom_sites_solution_hydrogens geom
_atom_sites_solution_primary direct
_atom_sites_solution_secondary difmap
_audit_creation_method SHELXL-97
_cell_angle_alpha 86.495(4)
_cell_angle_beta 78.609(3)
_cell_angle_gamma 89.343(4)
_cell_formula_units_Z 1
_cell_length_a 8.5329(18)
_cell_length_b 13.193(3)
_cell_length_c 13.927(3)
_cell_measurement_reflns_used 3063
_cell_measurement_temperature 173(2)
_cell_measurement_theta_max 27.93
_cell_measurement_theta_min 2.89
_cell_volume 1534.1(6)
_computing_cell_refinement 'Bruker SAINT'
_computing_data_collection 'Bruker APEX2'
_computing_data_reduction 'Bruker SAINT'
_computing_molecular_graphics 'Bruker SHELXTL'
_computing_publication_material 'Bruker SHELXTL'
_computing_structure_refinement 'SHELXL-97 (Sheldrick, 1997)'
_computing_structure_solution 'SHELXS-97 (Sheldrick, 1990)'
_diffrn_ambient_temperature 173(2)
_diffrn_measured_fraction_theta_full 0.980
_diffrn_measured_fraction_theta_max 0.980
_diffrn_measurement_device_type 'Bruker APEX-II CCD'
_diffrn_measurement_method '\f and \w scans'
_diffrn_radiation_monochromator graphite
_diffrn_radiation_source 'fine-focus sealed tube'
_diffrn_radiation_type MoK\a
_diffrn_radiation_wavelength 0.71073
_diffrn_reflns_av_R_equivalents 0.0363
_diffrn_reflns_av_sigmaI/netI 0.0774
_diffrn_reflns_limit_h_max 10
_diffrn_reflns_limit_h_min -7
_diffrn_reflns_limit_k_max 15
_diffrn_reflns_limit_k_min -15
_diffrn_reflns_limit_l_max 16
_diffrn_reflns_limit_l_min -16
_diffrn_reflns_number 7692
_diffrn_reflns_theta_full 25.01
_diffrn_reflns_theta_max 25.01
_diffrn_reflns_theta_min 1.49
_diffrn_standards_number 0
_exptl_absorpt_coefficient_mu 0.933
_exptl_absorpt_correction_T_max 0.8883
_exptl_absorpt_correction_T_min 0.8727
_exptl_absorpt_correction_type multi-scan
_exptl_absorpt_process_details SADABS
_exptl_crystal_colour COLOURLESS
_exptl_crystal_density_diffrn 1.551
_exptl_crystal_density_meas ?
_exptl_crystal_density_method 'not measured'
_exptl_crystal_description BLOCK
_exptl_crystal_F_000 728
_exptl_crystal_size_max 0.15
_exptl_crystal_size_mid 0.14
_exptl_crystal_size_min 0.13
_refine_diff_density_max 2.241
_refine_diff_density_min -1.396
_refine_diff_density_rms 0.182
_refine_ls_extinction_method none
_refine_ls_goodness_of_fit_ref 1.088
_refine_ls_hydrogen_treatment constr
_refine_ls_matrix_type full
_refine_ls_number_parameters 353
_refine_ls_number_reflns 5303
_refine_ls_number_restraints 12
_refine_ls_restrained_S_all 1.087
_refine_ls_R_factor_all 0.0827
_refine_ls_R_factor_gt 0.0693
_refine_ls_shift/su_max 0.000
_refine_ls_shift/su_mean 0.000
_refine_ls_structure_factor_coef Fsqd
_refine_ls_weighting_details 'calc w=1/[\s^2^(Fo^2^)+(0.0000P)^2^+32.9332P] where P=(Fo^2^+2Fc^2^)/3'
_refine_ls_weighting_scheme calc
_refine_ls_wR_factor_gt 0.1603
_refine_ls_wR_factor_ref 0.1666
_reflns_number_gt 4240
_reflns_number_total 5303
_reflns_threshold_expression >2sigma(I)
_cod_data_source_file om300305g_si_002.cif
_cod_data_source_block n111129a
_cod_depositor_comments
;
The following automatic conversions were performed:

'_symmetry_cell_setting' value 'Triclinic' changed to 'triclinic'
according to /home/saulius/struct/CIF-dictionaries/cif_core.dic
dictionary named 'cif_core.dic' version 2.4.1 from
2010-06-29.

'_exptl_absorpt_correction_type' value 'MULTI-SCAN'
changed to 'multi-scan' according to
/home/saulius/struct/CIF-dictionaries/cif_core.dic dictionary named
'cif_core.dic' version 2.4.1 from 2010-06-29.

Automatic conversion script
Id: cif_fix_values 1715 2011-07-08 13:25:40Z adriana 

The following automatic conversions were performed:

'_exptl_crystal_density_meas' value 'NONE' was changed to '?' - the
value is perceived as not measured.

Automatic conversion script
Id: cif_fix_values 3008 2015-01-20 13:52:24Z robertas 
;
_cod_original_sg_symbol_H-M P-1
_cod_database_code 4078316

loop_
_symmetry_equiv_pos_as_xyz
'x, y, z'
'-x, -y, -z'

loop_
_atom_site_label
_atom_site_type_symbol
_atom_site_fract_x
_atom_site_fract_y
_atom_site_fract_z
_atom_site_U_iso_or_equiv
_atom_site_adp_type
_atom_site_occupancy
_atom_site_symmetry_multiplicity
_atom_site_calc_flag
_atom_site_refinement_flags
Mo1 Mo 0.36804(9) 0.42555(6) 0.24592(5) 0.0115(2) Uani 1 1 d .
Mo2 Mo 0.42120(9) 0.04929(5) 0.31199(5) 0.0107(2) Uani 1 1 d .
Si1 Si 0.5859(3) 0.17873(18) 0.17963(18) 0.0131(5) Uani 1 1 d .
Si2 Si 0.1748(3) 0.30579(18) 0.37230(18) 0.0134(5) Uani 1 1 d .
O1 O 0.5524(8) -0.1471(5) 0.4059(5) 0.0206(15) Uani 1 1 d .
O2 O 0.5975(8) -0.0602(5) 0.1277(5) 0.0206(15) Uani 1 1 d .
O3 O 0.7069(8) 0.1250(5) 0.3982(5) 0.0225(15) Uani 1 1 d .
O4 O 0.1292(8) 0.3185(5) 0.1387(5) 0.0241(16) Uani 1 1 d .
O5 O 0.1507(8) 0.5642(5) 0.3915(5) 0.0244(16) Uani 1 1 d .
O6 O 0.2769(8) 0.5958(5) 0.0978(5) 0.0242(16) Uani 1 1 d .
C1 C 0.2039(10) 0.1646(7) 0.3521(6) 0.0142(19) Uani 1 1 d .
C2 C 0.1824(10) 0.1098(7) 0.2681(6) 0.0135(18) Uani 1 1 d U
H2 H 0.1746 0.1424 0.2025 0.016 Uiso 1 1 calc R
C3 C 0.1598(10) 0.0037(6) 0.2952(6) 0.0120(18) Uani 1 1 d .
C4 C 0.1690(10) -0.0083(7) 0.3967(6) 0.0145(19) Uani 1 1 d .
H4 H 0.1481 -0.0727 0.4388 0.017 Uiso 1 1 calc R
C5 C 0.1937(10) 0.0887(7) 0.4304(6) 0.0148(19) Uani 1 1 d .
H5 H 0.1950 0.1023 0.5001 0.018 Uiso 1 1 calc R
C6 C 0.1136(11) -0.0781(7) 0.2327(7) 0.016(2) Uani 1 1 d .
C7 C 0.1966(12) -0.1810(7) 0.2509(7) 0.022(2) Uani 1 1 d .
H7A H 0.3127 -0.1729 0.2310 0.033 Uiso 1 1 calc R
H7B H 0.1599 -0.2324 0.2125 0.033 Uiso 1 1 calc R
H7C H 0.1693 -0.2024 0.3208 0.033 Uiso 1 1 calc R
C8 C -0.0682(11) -0.0942(7) 0.2650(8) 0.023(2) Uani 1 1 d .
H8A H -0.0938 -0.1151 0.3350 0.034 Uiso 1 1 calc R
H8B H -0.1026 -0.1471 0.2272 0.034 Uiso 1 1 calc R
H8C H -0.1238 -0.0306 0.2532 0.034 Uiso 1 1 calc R
C9 C 0.1559(12) -0.0453(7) 0.1231(7) 0.020(2) Uani 1 1 d .
H9A H 0.0977 0.0170 0.1105 0.030 Uiso 1 1 calc R
H9B H 0.1260 -0.0992 0.0848 0.030 Uiso 1 1 calc R
H9C H 0.2712 -0.0327 0.1040 0.030 Uiso 1 1 calc R
C10 C 0.8074(11) 0.1543(7) 0.1417(7) 0.017(2) Uani 1 1 d .
H10A H 0.8550 0.2065 0.0917 0.026 Uiso 1 1 calc R
H10B H 0.8242 0.0872 0.1147 0.026 Uiso 1 1 calc R
H10C H 0.8577 0.1564 0.1990 0.026 Uiso 1 1 calc R
C11 C 0.5080(11) 0.1888(7) 0.0626(7) 0.019(2) Uani 1 1 d .
H11A H 0.3951 0.2088 0.0767 0.028 Uiso 1 1 calc R
H11B H 0.5184 0.1230 0.0330 0.028 Uiso 1 1 calc R
H11C H 0.5696 0.2400 0.0170 0.028 Uiso 1 1 calc R
C12 C 0.5797(10) 0.3097(7) 0.2279(6) 0.0132(18) Uani 1 1 d .
C13 C 0.5522(10) 0.3414(7) 0.3273(6) 0.0136(18) Uani 1 1 d .
H13 H 0.5234 0.2949 0.3876 0.016 Uiso 1 1 calc R
C14 C 0.5853(11) 0.4453(7) 0.3269(7) 0.0146(19) Uani 1 1 d .
H14 H 0.5825 0.4845 0.3863 0.018 Uiso 1 1 calc R
C15 C 0.6357(10) 0.4841(7) 0.2272(6) 0.0125(18) Uani 1 1 d .
C16 C 0.6317(10) 0.4009(6) 0.1674(6) 0.0122(18) Uani 1 1 d .
H16 H 0.6698 0.4035 0.0946 0.015 Uiso 1 1 calc R
C17 C 0.7073(11) 0.5881(6) 0.1937(7) 0.0140(19) Uani 1 1 d .
C18 C 0.6075(12) 0.6719(7) 0.2476(7) 0.020(2) Uani 1 1 d U
H18A H 0.5001 0.6721 0.2325 0.031 Uiso 1 1 calc R
H18B H 0.6586 0.7378 0.2264 0.031 Uiso 1 1 calc R
H18C H 0.5998 0.6595 0.3185 0.031 Uiso 1 1 calc R
C19 C 0.7251(13) 0.6090(8) 0.0823(7) 0.026(2) Uani 1 1 d .
H19A H 0.8009 0.5606 0.0481 0.040 Uiso 1 1 calc R
H19B H 0.7648 0.6783 0.0639 0.040 Uiso 1 1 calc R
H19C H 0.6210 0.6016 0.0639 0.040 Uiso 1 1 calc R
C20 C 0.8740(12) 0.5863(8) 0.2213(8) 0.028(2) Uani 1 1 d .
H20A H 0.8617 0.5818 0.2929 0.041 Uiso 1 1 calc R
H20B H 0.9319 0.6487 0.1944 0.041 Uiso 1 1 calc R
H20C H 0.9341 0.5274 0.1942 0.041 Uiso 1 1 calc R
C21 C 0.2035(12) 0.3221(7) 0.5013(6) 0.018(2) Uani 1 1 d .
H21A H 0.1921 0.3940 0.5154 0.028 Uiso 1 1 calc R
H21B H 0.3105 0.2986 0.5078 0.028 Uiso 1 1 calc R
H21C H 0.1229 0.2822 0.5478 0.028 Uiso 1 1 calc R
C22 C -0.0440(11) 0.3285(7) 0.3746(7) 0.020(2) Uani 1 1 d .
H22A H -0.1077 0.2883 0.4299 0.030 Uiso 1 1 calc R
H22B H -0.0703 0.3082 0.3131 0.030 Uiso 1 1 calc R
H22C H -0.0681 0.4007 0.3820 0.030 Uiso 1 1 calc R
C23 C 0.5043(11) -0.0756(7) 0.3719(6) 0.016(2) Uani 1 1 d .
C24 C 0.5354(11) -0.0172(7) 0.1953(7) 0.0156(19) Uani 1 1 d .
C25 C 0.6006(12) 0.1005(7) 0.3649(7) 0.017(2) Uani 1 1 d .
C26 C 0.2181(11) 0.3562(7) 0.1802(7) 0.017(2) Uani 1 1 d .
C27 C 0.2243(11) 0.5106(7) 0.3367(6) 0.016(2) Uani 1 1 d .
C28 C 0.3122(11) 0.5344(7) 0.1526(7) 0.018(2) Uani 1 1 d .

loop_
_atom_site_aniso_label
_atom_site_aniso_U_11
_atom_site_aniso_U_22
_atom_site_aniso_U_33
_atom_site_aniso_U_23
_atom_site_aniso_U_13
_atom_site_aniso_U_12
Mo1 0.0089(4) 0.0109(4) 0.0145(4) -0.0006(3) -0.0020(3) 0.0005(3)
Mo2 0.0080(4) 0.0106(4) 0.0131(4) 0.0000(3) -0.0015(3) 0.0000(3)
Si1 0.0091(12) 0.0128(12) 0.0169(12) -0.0002(10) -0.0017(10) 0.0014(10)
Si2 0.0106(13) 0.0124(12) 0.0163(12) 0.0009(10) -0.0013(10) 0.0020(10)
O1 0.025(4) 0.017(3) 0.021(3) 0.006(3) -0.009(3) 0.004(3)
O2 0.015(4) 0.023(4) 0.023(4) -0.005(3) -0.002(3) 0.000(3)
O3 0.023(4) 0.023(4) 0.023(4) 0.002(3) -0.009(3) -0.003(3)
O4 0.021(4) 0.024(4) 0.027(4) 0.003(3) -0.004(3) -0.009(3)
O5 0.026(4) 0.015(3) 0.030(4) -0.003(3) 0.000(3) 0.009(3)
O6 0.026(4) 0.022(4) 0.024(4) 0.006(3) -0.006(3) -0.001(3)
C1 0.007(4) 0.016(4) 0.019(5) -0.001(4) 0.000(4) 0.006(4)
C2 0.012(2) 0.014(2) 0.015(2) 0.0009(18) -0.0035(18) 0.0013(18)
C3 0.006(4) 0.010(4) 0.020(5) 0.002(3) -0.005(4) 0.002(3)
C4 0.006(4) 0.019(5) 0.016(4) 0.000(4) 0.003(3) 0.002(4)
C5 0.011(5) 0.022(5) 0.010(4) -0.002(4) 0.005(3) -0.004(4)
C6 0.009(5) 0.013(4) 0.028(5) -0.005(4) -0.004(4) -0.001(4)
C7 0.022(5) 0.016(5) 0.029(5) -0.001(4) -0.010(4) 0.008(4)
C8 0.007(5) 0.018(5) 0.041(6) 0.002(4) 0.001(4) -0.005(4)
C9 0.016(5) 0.020(5) 0.025(5) -0.010(4) -0.005(4) -0.001(4)
C10 0.010(5) 0.017(5) 0.026(5) -0.009(4) -0.005(4) 0.006(4)
C11 0.017(5) 0.019(5) 0.019(5) -0.001(4) -0.002(4) -0.002(4)
C12 0.007(4) 0.016(4) 0.018(4) 0.000(4) -0.005(4) 0.001(3)
C13 0.006(4) 0.019(5) 0.014(4) -0.002(4) 0.001(3) 0.004(4)
C14 0.011(5) 0.017(5) 0.017(5) -0.001(4) -0.007(4) 0.000(4)
C15 0.005(4) 0.017(5) 0.013(4) 0.002(3) 0.003(3) -0.001(3)
C16 0.007(4) 0.013(4) 0.016(4) -0.002(3) -0.002(3) -0.001(3)
C17 0.013(5) 0.008(4) 0.024(5) -0.002(4) -0.007(4) -0.007(3)
C18 0.023(3) 0.018(3) 0.020(3) -0.0020(18) -0.0034(18) -0.0003(18)
C19 0.034(6) 0.023(5) 0.022(5) 0.009(4) -0.008(5) -0.010(5)
C20 0.014(5) 0.030(6) 0.042(6) -0.006(5) -0.012(5) -0.006(4)
C21 0.022(5) 0.016(5) 0.016(5) -0.003(4) -0.001(4) 0.001(4)
C22 0.007(5) 0.027(5) 0.023(5) -0.001(4) 0.005(4) -0.001(4)
C23 0.010(5) 0.026(5) 0.014(4) 0.000(4) -0.002(4) -0.008(4)
C24 0.014(5) 0.018(5) 0.017(5) -0.003(4) -0.009(4) -0.001(4)
C25 0.020(5) 0.009(4) 0.023(5) -0.001(4) -0.007(4) 0.005(4)
C26 0.013(5) 0.017(5) 0.019(5) 0.003(4) 0.004(4) 0.006(4)
C27 0.015(5) 0.018(5) 0.016(5) 0.005(4) -0.008(4) -0.002(4)
C28 0.010(5) 0.020(5) 0.025(5) 0.001(4) -0.004(4) -0.006(4)

loop_
_atom_type_symbol
_atom_type_description
_atom_type_scat_dispersion_real
_atom_type_scat_dispersion_imag
_atom_type_scat_source
C C 0.0033 0.0016 'International Tables Vol C Tables 4.2.6.8 and 6.1.1.4'
H H 0.0000 0.0000 'International Tables Vol C Tables 4.2.6.8 and 6.1.1.4'
O O 0.0106 0.0060 'International Tables Vol C Tables 4.2.6.8 and 6.1.1.4'
Si Si 0.0817 0.0704 'International Tables Vol C Tables 4.2.6.8 and 6.1.1.4'
Mo Mo -1.6832 0.6857 'International Tables Vol C Tables 4.2.6.8 and 6.1.1.4'

loop_
_geom_angle_atom_site_label_1
_geom_angle_atom_site_label_2
_geom_angle_atom_site_label_3
_geom_angle
C27 Mo1 C26 102.6(4)
C27 Mo1 C28 79.1(4)
C26 Mo1 C28 77.1(4)
C27 Mo1 C16 144.7(3)
C26 Mo1 C16 111.0(3)
C28 Mo1 C16 97.7(3)
C27 Mo1 C12 146.1(3)
C26 Mo1 C12 100.5(3)
C28 Mo1 C12 130.6(3)
C16 Mo1 C12 36.2(3)
C27 Mo1 C13 110.2(3)
C26 Mo1 C13 124.2(3)
C28 Mo1 C13 151.4(3)
C16 Mo1 C13 58.7(3)
C12 Mo1 C13 35.9(3)
C27 Mo1 C14 93.0(3)
C26 Mo1 C14 158.3(3)
C28 Mo1 C14 121.1(3)
C16 Mo1 C14 58.2(3)
C12 Mo1 C14 59.2(3)
C13 Mo1 C14 34.5(3)
C27 Mo1 C15 109.5(3)
C26 Mo1 C15 144.0(3)
C28 Mo1 C15 93.1(3)
C16 Mo1 C15 35.2(3)
C12 Mo1 C15 59.9(3)
C13 Mo1 C15 58.4(3)
C14 Mo1 C15 35.1(3)
C27 Mo1 Si2 71.6(3)
C26 Mo1 Si2 69.4(3)
C28 Mo1 Si2 128.4(3)
C16 Mo1 Si2 130.3(2)
C12 Mo1 Si2 94.1(2)
C13 Mo1 Si2 79.7(2)
C14 Mo1 Si2 102.3(2)
C15 Mo1 Si2 136.3(2)
C25 Mo2 C24 101.3(4)
C25 Mo2 C23 77.0(4)
C24 Mo2 C23 78.1(4)
C25 Mo2 C4 129.0(4)
C24 Mo2 C4 121.2(3)
C23 Mo2 C4 85.1(3)
C25 Mo2 C2 139.0(3)
C24 Mo2 C2 104.6(3)
C23 Mo2 C2 139.1(3)
C4 Mo2 C2 58.1(3)
C25 Mo2 C5 103.7(3)
C24 Mo2 C5 154.5(3)
C23 Mo2 C5 102.9(3)
C4 Mo2 C5 35.1(3)
C2 Mo2 C5 57.8(3)
C25 Mo2 C3 162.2(3)
C24 Mo2 C3 96.2(3)
C23 Mo2 C3 104.2(3)
C4 Mo2 C3 35.2(3)
C2 Mo2 C3 35.2(3)
C5 Mo2 C3 58.5(3)
C25 Mo2 C1 107.3(3)
C24 Mo2 C1 137.9(3)
C23 Mo2 C1 137.8(3)
C4 Mo2 C1 59.0(3)
C2 Mo2 C1 35.7(3)
C5 Mo2 C1 34.9(3)
C3 Mo2 C1 59.7(3)
C25 Mo2 Si1 71.6(3)
C24 Mo2 Si1 67.4(3)
C23 Mo2 Si1 126.6(3)
C4 Mo2 Si1 147.7(2)
C2 Mo2 Si1 89.8(2)
C5 Mo2 Si1 125.7(2)
C3 Mo2 Si1 118.6(2)
C1 Mo2 Si1 93.0(2)
C11 Si1 C12 107.8(4)
C11 Si1 C10 105.5(4)
C12 Si1 C10 102.8(4)
C11 Si1 Mo2 112.5(3)
C12 Si1 Mo2 110.5(3)
C10 Si1 Mo2 117.0(3)
C22 Si2 C21 105.8(4)
C22 Si2 C1 104.4(4)
C21 Si2 C1 105.9(4)
C22 Si2 Mo1 114.7(3)
C21 Si2 Mo1 110.8(3)
C1 Si2 Mo1 114.5(3)
C5 C1 C2 104.7(8)
C5 C1 Si2 123.2(7)
C2 C1 Si2 128.6(7)
C5 C1 Mo2 71.6(5)
C2 C1 Mo2 71.0(5)
Si2 C1 Mo2 137.7(5)
C3 C2 C1 110.3(8)
C3 C2 Mo2 73.1(5)
C1 C2 Mo2 73.2(5)
C3 C2 H2 124.7
C1 C2 H2 124.7
Mo2 C2 H2 124.7
C4 C3 C2 106.1(7)
C4 C3 C6 126.5(8)
C2 C3 C6 127.0(8)
C4 C3 Mo2 71.4(5)
C2 C3 Mo2 71.7(5)
C6 C3 Mo2 127.5(6)
C5 C4 C3 108.7(8)
C5 C4 Mo2 72.9(5)
C3 C4 Mo2 73.4(5)
C5 C4 H4 125.5
C3 C4 H4 125.5
Mo2 C4 H4 125.5
C4 C5 C1 110.1(8)
C4 C5 Mo2 72.0(5)
C1 C5 Mo2 73.5(5)
C4 C5 H5 124.8
C1 C5 H5 124.8
Mo2 C5 H5 124.8
C3 C6 C9 111.2(7)
C3 C6 C8 106.8(7)
C9 C6 C8 110.2(8)
C3 C6 C7 111.7(8)
C9 C6 C7 109.2(8)
C8 C6 C7 107.7(8)
C6 C7 H7A 109.5
C6 C7 H7B 109.5
H7A C7 H7B 109.5
C6 C7 H7C 109.5
H7A C7 H7C 109.5
H7B C7 H7C 109.5
C6 C8 H8A 109.5
C6 C8 H8B 109.5
H8A C8 H8B 109.5
C6 C8 H8C 109.5
H8A C8 H8C 109.5
H8B C8 H8C 109.5
C6 C9 H9A 109.5
C6 C9 H9B 109.5
H9A C9 H9B 109.5
C6 C9 H9C 109.5
H9A C9 H9C 109.5
H9B C9 H9C 109.5
Si1 C10 H10A 109.5
Si1 C10 H10B 109.5
H10A C10 H10B 109.5
Si1 C10 H10C 109.5
H10A C10 H10C 109.5
H10B C10 H10C 109.5
Si1 C11 H11A 109.5
Si1 C11 H11B 109.5
H11A C11 H11B 109.5
Si1 C11 H11C 109.5
H11A C11 H11C 109.5
H11B C11 H11C 109.5
C13 C12 C16 104.6(7)
C13 C12 Si1 130.7(7)
C16 C12 Si1 123.9(7)
C13 C12 Mo1 72.3(5)
C16 C12 Mo1 71.5(5)
Si1 C12 Mo1 128.0(4)
C14 C13 C12 109.9(8)
C14 C13 Mo1 74.0(5)
C12 C13 Mo1 71.8(5)
C14 C13 H13 124.9
C12 C13 H13 124.9
Mo1 C13 H13 124.9
C13 C14 C15 108.8(8)
C13 C14 Mo1 71.5(5)
C15 C14 Mo1 72.6(5)
C13 C14 H14 125.5
C15 C14 H14 125.5
Mo1 C14 H14 125.5
C16 C15 C14 106.5(7)
C16 C15 C17 126.4(8)
C14 C15 C17 126.2(8)
C16 C15 Mo1 70.4(5)
C14 C15 Mo1 72.3(5)
C17 C15 Mo1 130.3(6)
C15 C16 C12 110.2(8)
C15 C16 Mo1 74.4(5)
C12 C16 Mo1 72.3(5)
C15 C16 H16 124.8
C12 C16 H16 124.8
Mo1 C16 H16 124.8
C15 C17 C18 111.3(7)
C15 C17 C19 111.7(7)
C18 C17 C19 109.8(8)
C15 C17 C20 105.6(7)
C18 C17 C20 108.7(8)
C19 C17 C20 109.7(8)
C17 C18 H18A 109.5
C17 C18 H18B 109.5
H18A C18 H18B 109.5
C17 C18 H18C 109.5
H18A C18 H18C 109.5
H18B C18 H18C 109.5
C17 C19 H19A 109.5
C17 C19 H19B 109.5
H19A C19 H19B 109.5
C17 C19 H19C 109.5
H19A C19 H19C 109.5
H19B C19 H19C 109.5
C17 C20 H20A 109.5
C17 C20 H20B 109.5
H20A C20 H20B 109.5
C17 C20 H20C 109.5
H20A C20 H20C 109.5
H20B C20 H20C 109.5
Si2 C21 H21A 109.5
Si2 C21 H21B 109.5
H21A C21 H21B 109.5
Si2 C21 H21C 109.5
H21A C21 H21C 109.5
H21B C21 H21C 109.5
Si2 C22 H22A 109.5
Si2 C22 H22B 109.5
H22A C22 H22B 109.5
Si2 C22 H22C 109.5
H22A C22 H22C 109.5
H22B C22 H22C 109.5
O1 C23 Mo2 179.8(9)
O2 C24 Mo2 176.8(8)
O3 C25 Mo2 176.1(8)
O4 C26 Mo1 177.3(8)
O5 C27 Mo1 174.6(8)
O6 C28 Mo1 178.2(8)

loop_
_geom_bond_atom_site_label_1
_geom_bond_atom_site_label_2
_geom_bond_distance
Mo1 C27 1.973(10)
Mo1 C26 1.975(10)
Mo1 C28 1.995(10)
Mo1 C16 2.328(9)
Mo1 C12 2.338(9)
Mo1 C13 2.345(9)
Mo1 C14 2.376(9)
Mo1 C15 2.379(9)
Mo1 Si2 2.624(3)
Mo2 C25 1.968(10)
Mo2 C24 1.972(9)
Mo2 C23 1.988(10)
Mo2 C4 2.350(9)
Mo2 C2 2.357(9)
Mo2 C5 2.361(8)
Mo2 C3 2.376(8)
Mo2 C1 2.387(9)
Mo2 Si1 2.634(3)
Si1 C11 1.875(9)
Si1 C12 1.888(9)
Si1 C10 1.888(9)
Si2 C22 1.882(9)
Si2 C21 1.886(9)
Si2 C1 1.906(9)
O1 C23 1.138(11)
O2 C24 1.162(11)
O3 C25 1.154(11)
O4 C26 1.173(12)
O5 C27 1.158(11)
O6 C28 1.157(11)
C1 C5 1.425(12)
C1 C2 1.455(12)
C2 C3 1.433(12)
C2 H2 1.0000
C3 C4 1.429(12)
C3 C6 1.529(12)
C4 C5 1.421(12)
C4 H4 1.0000
C5 H5 1.0000
C6 C9 1.534(13)
C6 C8 1.541(12)
C6 C7 1.554(12)
C7 H7A 0.9800
C7 H7B 0.9800
C7 H7C 0.9800
C8 H8A 0.9800
C8 H8B 0.9800
C8 H8C 0.9800
C9 H9A 0.9800
C9 H9B 0.9800
C9 H9C 0.9800
C10 H10A 0.9800
C10 H10B 0.9800
C10 H10C 0.9800
C11 H11A 0.9800
C11 H11B 0.9800
C11 H11C 0.9800
C12 C13 1.444(12)
C12 C16 1.449(12)
C13 C14 1.402(12)
C13 H13 1.0000
C14 C15 1.434(12)
C14 H14 1.0000
C15 C16 1.422(12)
C15 C17 1.517(11)
C16 H16 1.0000
C17 C18 1.530(13)
C17 C19 1.537(13)
C17 C20 1.544(13)
C18 H18A 0.9800
C18 H18B 0.9800
C18 H18C 0.9800
C19 H19A 0.9800
C19 H19B 0.9800
C19 H19C 0.9800
C20 H20A 0.9800
C20 H20B 0.9800
C20 H20C 0.9800
C21 H21A 0.9800
C21 H21B 0.9800
C21 H21C 0.9800
C22 H22A 0.9800
C22 H22B 0.9800
C22 H22C 0.9800

loop_
_geom_torsion_atom_site_label_1
_geom_torsion_atom_site_label_2
_geom_torsion_atom_site_label_3
_geom_torsion_atom_site_label_4
_geom_torsion
C25 Mo2 Si1 C11 176.5(4)
C24 Mo2 Si1 C11 65.2(4)
C23 Mo2 Si1 C11 119.3(5)
C4 Mo2 Si1 C11 -47.9(5)
C2 Mo2 Si1 C11 -40.7(4)
C5 Mo2 Si1 C11 -89.6(4)
C3 Mo2 Si1 C11 -19.4(4)
C1 Mo2 Si1 C11 -76.3(4)
C25 Mo2 Si1 C12 -63.0(4)
C24 Mo2 Si1 C12 -174.2(4)
C23 Mo2 Si1 C12 -120.2(4)
C4 Mo2 Si1 C12 72.6(5)
C2 Mo2 Si1 C12 79.8(4)
C5 Mo2 Si1 C12 31.0(4)
C3 Mo2 Si1 C12 101.1(4)
C1 Mo2 Si1 C12 44.2(4)
C25 Mo2 Si1 C10 54.1(4)
C24 Mo2 Si1 C10 -57.1(4)
C23 Mo2 Si1 C10 -3.0(5)
C4 Mo2 Si1 C10 -170.3(5)
C2 Mo2 Si1 C10 -163.1(4)
C5 Mo2 Si1 C10 148.1(4)
C3 Mo2 Si1 C10 -141.8(4)
C1 Mo2 Si1 C10 161.4(4)
C27 Mo1 Si2 C22 57.9(4)
C26 Mo1 Si2 C22 -53.8(4)
C28 Mo1 Si2 C22 -0.9(5)
C16 Mo1 Si2 C22 -154.4(4)
C12 Mo1 Si2 C22 -153.6(4)
C13 Mo1 Si2 C22 173.4(4)
C14 Mo1 Si2 C22 147.1(4)
C15 Mo1 Si2 C22 157.2(5)
C27 Mo1 Si2 C21 -61.8(4)
C26 Mo1 Si2 C21 -173.5(4)
C28 Mo1 Si2 C21 -120.6(5)
C16 Mo1 Si2 C21 85.9(4)
C12 Mo1 Si2 C21 86.8(4)
C13 Mo1 Si2 C21 53.7(4)
C14 Mo1 Si2 C21 27.4(4)
C15 Mo1 Si2 C21 37.5(5)
C27 Mo1 Si2 C1 178.6(4)
C26 Mo1 Si2 C1 66.8(4)
C28 Mo1 Si2 C1 119.8(5)
C16 Mo1 Si2 C1 -33.7(4)
C12 Mo1 Si2 C1 -32.9(4)
C13 Mo1 Si2 C1 -65.9(4)
C14 Mo1 Si2 C1 -92.3(4)
C15 Mo1 Si2 C1 -82.1(4)
C22 Si2 C1 C5 -92.6(8)
C21 Si2 C1 C5 18.8(9)
Mo1 Si2 C1 C5 141.2(7)
C22 Si2 C1 C2 63.1(9)
C21 Si2 C1 C2 174.6(8)
Mo1 Si2 C1 C2 -63.0(8)
C22 Si2 C1 Mo2 168.2(6)
C21 Si2 C1 Mo2 -80.3(7)
Mo1 Si2 C1 Mo2 42.1(7)
C25 Mo2 C1 C5 -89.4(6)
C24 Mo2 C1 C5 140.0(6)
C23 Mo2 C1 C5 0.2(8)
C4 Mo2 C1 C5 36.2(5)
C2 Mo2 C1 C5 113.5(7)
C3 Mo2 C1 C5 77.4(5)
Si1 Mo2 C1 C5 -161.0(5)
C25 Mo2 C1 C2 157.1(5)
C24 Mo2 C1 C2 26.5(7)
C23 Mo2 C1 C2 -113.3(6)
C4 Mo2 C1 C2 -77.3(5)
C5 Mo2 C1 C2 -113.5(7)
C3 Mo2 C1 C2 -36.1(5)
Si1 Mo2 C1 C2 85.5(5)
C25 Mo2 C1 Si2 30.1(8)
C24 Mo2 C1 Si2 -100.6(8)
C23 Mo2 C1 Si2 119.7(7)
C4 Mo2 C1 Si2 155.7(8)
C2 Mo2 C1 Si2 -127.1(9)
C5 Mo2 C1 Si2 119.5(9)
C3 Mo2 C1 Si2 -163.2(8)
Si1 Mo2 C1 Si2 -41.6(7)
C5 C1 C2 C3 0.1(10)
Si2 C1 C2 C3 -159.2(7)
Mo2 C1 C2 C3 64.2(6)
C5 C1 C2 Mo2 -64.1(6)
Si2 C1 C2 Mo2 136.7(7)
C25 Mo2 C2 C3 -152.5(6)
C24 Mo2 C2 C3 79.9(6)
C23 Mo2 C2 C3 -8.7(8)
C4 Mo2 C2 C3 -38.1(5)
C5 Mo2 C2 C3 -79.7(5)
C1 Mo2 C2 C3 -118.1(7)
Si1 Mo2 C2 C3 146.5(5)
C25 Mo2 C2 C1 -34.4(8)
C24 Mo2 C2 C1 -162.0(5)
C23 Mo2 C2 C1 109.4(6)
C4 Mo2 C2 C1 80.0(5)
C5 Mo2 C2 C1 38.4(5)
C3 Mo2 C2 C1 118.1(7)
Si1 Mo2 C2 C1 -95.4(5)
C1 C2 C3 C4 -0.7(10)
Mo2 C2 C3 C4 63.6(6)
C1 C2 C3 C6 172.2(8)
Mo2 C2 C3 C6 -123.5(9)
C1 C2 C3 Mo2 -64.3(6)
C25 Mo2 C3 C4 -32.2(13)
C24 Mo2 C3 C4 138.6(5)
C23 Mo2 C3 C4 59.4(6)
C2 Mo2 C3 C4 -114.8(7)
C5 Mo2 C3 C4 -37.2(5)
C1 Mo2 C3 C4 -78.1(5)
Si1 Mo2 C3 C4 -153.7(4)
C25 Mo2 C3 C2 82.5(12)
C24 Mo2 C3 C2 -106.6(5)
C23 Mo2 C3 C2 174.1(5)
C4 Mo2 C3 C2 114.8(7)
C5 Mo2 C3 C2 77.5(5)
C1 Mo2 C3 C2 36.6(5)
Si1 Mo2 C3 C2 -39.0(5)
C25 Mo2 C3 C6 -154.4(10)
C24 Mo2 C3 C6 16.5(8)
C23 Mo2 C3 C6 -62.8(8)
C4 Mo2 C3 C6 -122.2(9)
C2 Mo2 C3 C6 123.1(10)
C5 Mo2 C3 C6 -159.4(8)
C1 Mo2 C3 C6 159.7(8)
Si1 Mo2 C3 C6 84.1(7)
C2 C3 C4 C5 1.0(10)
C6 C3 C4 C5 -171.9(8)
Mo2 C3 C4 C5 64.8(6)
C2 C3 C4 Mo2 -63.8(6)
C6 C3 C4 Mo2 123.3(9)
C25 Mo2 C4 C5 51.7(7)
C24 Mo2 C4 C5 -166.4(5)
C23 Mo2 C4 C5 120.6(6)
C2 Mo2 C4 C5 -78.2(6)
C3 Mo2 C4 C5 -116.2(8)
C1 Mo2 C4 C5 -36.0(5)
Si1 Mo2 C4 C5 -69.6(7)
C25 Mo2 C4 C3 167.9(5)
C24 Mo2 C4 C3 -50.2(6)
C23 Mo2 C4 C3 -123.1(5)
C2 Mo2 C4 C3 38.1(5)
C5 Mo2 C4 C3 116.2(8)
C1 Mo2 C4 C3 80.2(5)
Si1 Mo2 C4 C3 46.6(7)
C3 C4 C5 C1 -1.0(10)
Mo2 C4 C5 C1 64.1(6)
C3 C4 C5 Mo2 -65.1(6)
C2 C1 C5 C4 0.6(10)
Si2 C1 C5 C4 161.2(6)
Mo2 C1 C5 C4 -63.2(6)
C2 C1 C5 Mo2 63.8(6)
Si2 C1 C5 Mo2 -135.6(7)
C25 Mo2 C5 C4 -141.1(5)
C24 Mo2 C5 C4 27.7(11)
C23 Mo2 C5 C4 -61.6(6)
C2 Mo2 C5 C4 79.0(6)
C3 Mo2 C5 C4 37.3(5)
C1 Mo2 C5 C4 118.3(8)
Si1 Mo2 C5 C4 141.8(4)
C25 Mo2 C5 C1 100.6(6)
C24 Mo2 C5 C1 -90.6(9)
C23 Mo2 C5 C1 -179.9(5)
C4 Mo2 C5 C1 -118.3(8)
C2 Mo2 C5 C1 -39.2(5)
C3 Mo2 C5 C1 -81.0(6)
Si1 Mo2 C5 C1 23.6(6)
C4 C3 C6 C9 -166.2(8)
C2 C3 C6 C9 22.4(12)
Mo2 C3 C6 C9 -72.3(9)
C4 C3 C6 C8 73.6(11)
C2 C3 C6 C8 -97.9(10)
Mo2 C3 C6 C8 167.4(6)
C4 C3 C6 C7 -44.0(12)
C2 C3 C6 C7 144.6(9)
Mo2 C3 C6 C7 49.9(10)
C11 Si1 C12 C13 147.3(8)
C10 Si1 C12 C13 -101.6(9)
Mo2 Si1 C12 C13 24.0(9)
C11 Si1 C12 C16 -44.3(8)
C10 Si1 C12 C16 66.8(8)
Mo2 Si1 C12 C16 -167.7(6)
C11 Si1 C12 Mo1 47.9(6)
C10 Si1 C12 Mo1 159.0(5)
Mo2 Si1 C12 Mo1 -75.4(5)
C27 Mo1 C12 C13 -3.6(8)
C26 Mo1 C12 C13 -135.9(5)
C28 Mo1 C12 C13 142.1(5)
C16 Mo1 C12 C13 112.7(7)
C14 Mo1 C12 C13 35.7(5)
C15 Mo1 C12 C13 76.6(5)
Si2 Mo1 C12 C13 -66.2(5)
C27 Mo1 C12 C16 -116.4(7)
C26 Mo1 C12 C16 111.4(5)
C28 Mo1 C12 C16 29.4(7)
C13 Mo1 C12 C16 -112.7(7)
C14 Mo1 C12 C16 -77.0(5)
C15 Mo1 C12 C16 -36.1(5)
Si2 Mo1 C12 C16 -178.9(5)
C27 Mo1 C12 Si1 124.6(6)
C26 Mo1 C12 Si1 -7.7(6)
C28 Mo1 C12 Si1 -89.7(6)
C16 Mo1 C12 Si1 -119.0(8)
C13 Mo1 C12 Si1 128.3(8)
C14 Mo1 C12 Si1 163.9(7)
C15 Mo1 C12 Si1 -155.1(7)
Si2 Mo1 C12 Si1 62.1(5)
C16 C12 C13 C14 0.1(10)
Si1 C12 C13 C14 170.1(7)
Mo1 C12 C13 C14 -64.6(6)
C16 C12 C13 Mo1 64.7(6)
Si1 C12 C13 Mo1 -125.3(8)
C27 Mo1 C13 C14 -64.3(6)
C26 Mo1 C13 C14 173.7(5)
C28 Mo1 C13 C14 40.4(9)
C16 Mo1 C13 C14 78.3(5)
C12 Mo1 C13 C14 117.9(7)
C15 Mo1 C13 C14 36.8(5)
Si2 Mo1 C13 C14 -130.2(5)
C27 Mo1 C13 C12 177.8(5)
C26 Mo1 C13 C12 55.8(6)
C28 Mo1 C13 C12 -77.5(9)
C16 Mo1 C13 C12 -39.6(5)
C14 Mo1 C13 C12 -117.9(7)
C15 Mo1 C13 C12 -81.1(5)
Si2 Mo1 C13 C12 112.0(5)
C12 C13 C14 C15 -0.2(10)
Mo1 C13 C14 C15 -63.4(6)
C12 C13 C14 Mo1 63.3(6)
C27 Mo1 C14 C13 122.1(5)
C26 Mo1 C14 C13 -14.3(12)
C28 Mo1 C14 C13 -158.8(5)
C16 Mo1 C14 C13 -79.7(5)
C12 Mo1 C14 C13 -37.1(5)
C15 Mo1 C14 C13 -117.4(8)
Si2 Mo1 C14 C13 50.3(5)
C27 Mo1 C14 C15 -120.5(5)
C26 Mo1 C14 C15 103.2(10)
C28 Mo1 C14 C15 -41.3(6)
C16 Mo1 C14 C15 37.7(5)
C12 Mo1 C14 C15 80.3(5)
C13 Mo1 C14 C15 117.4(8)
Si2 Mo1 C14 C15 167.7(5)
C13 C14 C15 C16 0.2(10)
Mo1 C14 C15 C16 -62.5(6)
C13 C14 C15 C17 -169.9(8)
Mo1 C14 C15 C17 127.4(9)
C13 C14 C15 Mo1 62.7(6)
C27 Mo1 C15 C16 -178.6(5)
C26 Mo1 C15 C16 -26.8(8)
C28 Mo1 C15 C16 -99.0(6)
C12 Mo1 C15 C16 37.2(5)
C13 Mo1 C15 C16 79.2(5)
C14 Mo1 C15 C16 115.4(7)
Si2 Mo1 C15 C16 98.0(5)
C27 Mo1 C15 C14 66.0(6)
C26 Mo1 C15 C14 -142.3(6)
C28 Mo1 C15 C14 145.5(6)
C16 Mo1 C15 C14 -115.4(7)
C12 Mo1 C15 C14 -78.3(5)
C13 Mo1 C15 C14 -36.2(5)
Si2 Mo1 C15 C14 -17.5(6)
C27 Mo1 C15 C17 -56.9(8)
C26 Mo1 C15 C17 94.8(9)
C28 Mo1 C15 C17 22.6(8)
C16 Mo1 C15 C17 121.7(10)
C12 Mo1 C15 C17 158.8(9)
C13 Mo1 C15 C17 -159.1(9)
C14 Mo1 C15 C17 -122.9(10)
Si2 Mo1 C15 C17 -140.3(6)
C14 C15 C16 C12 -0.1(10)
C17 C15 C16 C12 169.9(8)
Mo1 C15 C16 C12 -64.0(6)
C14 C15 C16 Mo1 63.8(6)
C17 C15 C16 Mo1 -126.2(9)
C13 C12 C16 C15 0.0(10)
Si1 C12 C16 C15 -170.9(6)
Mo1 C12 C16 C15 65.3(6)
C13 C12 C16 Mo1 -65.3(6)
Si1 C12 C16 Mo1 123.8(6)
C27 Mo1 C16 C15 2.3(8)
C26 Mo1 C16 C15 163.5(5)
C28 Mo1 C16 C15 84.3(6)
C12 Mo1 C16 C15 -117.7(7)
C13 Mo1 C16 C15 -78.4(5)
C14 Mo1 C16 C15 -37.6(5)
Si2 Mo1 C16 C15 -116.3(5)
C27 Mo1 C16 C12 120.1(6)
C26 Mo1 C16 C12 -78.8(6)
C28 Mo1 C16 C12 -157.9(5)
C13 Mo1 C16 C12 39.3(5)
C14 Mo1 C16 C12 80.1(5)
C15 Mo1 C16 C12 117.7(7)
Si2 Mo1 C16 C12 1.4(6)
C16 C15 C17 C18 143.0(9)
C14 C15 C17 C18 -48.9(12)
Mo1 C15 C17 C18 48.4(10)
C16 C15 C17 C19 19.9(13)
C14 C15 C17 C19 -172.0(9)
Mo1 C15 C17 C19 -74.7(10)
C16 C15 C17 C20 -99.2(10)
C14 C15 C17 C20 68.9(11)
Mo1 C15 C17 C20 166.2(7)
C25 Mo2 C23 O1 -67(100)
C24 Mo2 C23 O1 37(100)
C4 Mo2 C23 O1 161(100)
C2 Mo2 C23 O1 136(100)
C5 Mo2 C23 O1 -169(100)
C3 Mo2 C23 O1 131(100)
C1 Mo2 C23 O1 -169(100)
Si1 Mo2 C23 O1 -12(100)
C25 Mo2 C24 O2 138(14)
C23 Mo2 C24 O2 64(14)
C4 Mo2 C24 O2 -12(14)
C2 Mo2 C24 O2 -74(14)
C5 Mo2 C24 O2 -31(15)
C3 Mo2 C24 O2 -39(14)
C1 Mo2 C24 O2 -89(14)
Si1 Mo2 C24 O2 -157(14)
C24 Mo2 C25 O3 -80(12)
C23 Mo2 C25 O3 -5(12)
C4 Mo2 C25 O3 68(12)
C2 Mo2 C25 O3 152(12)
C5 Mo2 C25 O3 95(12)
C3 Mo2 C25 O3 91(12)
C1 Mo2 C25 O3 132(12)
Si1 Mo2 C25 O3 -141(12)
C27 Mo1 C26 O4 82(17)
C28 Mo1 C26 O4 7(17)
C16 Mo1 C26 O4 -87(17)
C12 Mo1 C26 O4 -123(17)
C13 Mo1 C26 O4 -152(17)
C14 Mo1 C26 O4 -143(17)
C15 Mo1 C26 O4 -70(17)
Si2 Mo1 C26 O4 147(17)
C26 Mo1 C27 O5 -171(8)
C28 Mo1 C27 O5 -97(8)
C16 Mo1 C27 O5 -9(8)
C12 Mo1 C27 O5 57(8)
C13 Mo1 C27 O5 55(8)
C14 Mo1 C27 O5 24(8)
C15 Mo1 C27 O5 -7(8)
Si2 Mo1 C27 O5 126(8)
C27 Mo1 C28 O6 -100(28)
C26 Mo1 C28 O6 5(28)
C16 Mo1 C28 O6 115(28)
C12 Mo1 C28 O6 98(28)
C13 Mo1 C28 O6 147(28)
C14 Mo1 C28 O6 173(28)
C15 Mo1 C28 O6 150(28)
Si2 Mo1 C28 O6 -45(28)
